data_4108605
loop_
_publ_author_name
'Takuya Hashimoto'
'Nanase Uchiyama'
'Keiji Maruoka'

_publ_contact_author_email maruoka@kuchem.kyoto-u.ac.jp
_publ_contact_author_fax +81(75)-753-4041
_publ_contact_author_name 'Keiji Maruoka'
_publ_contact_author_phone +81(75)-753-4041
_publ_section_title
;
 Trans-Selective Asymmetric Aziridination of Diazoacetamides and N-Boc
 Imines Catalyzed by Axially Chiral Dicarboxylic Acid
;
_journal_name_full 'Journal of the American Chemical Society'
_journal_page_first 14380
_journal_page_last 14381
_journal_paper_doi 10.1021/ja805635c
_journal_volume 130
_journal_year 2008
_chemical_absolute_configuration ad
_chemical_formula_moiety 'C20 H21 Cl N2 O3 '
_chemical_formula_sum 'C20 H21 Cl N2 O3'
_chemical_formula_weight 372.85
_space_group_IT_number 19
_symmetry_cell_setting orthorhombic
_symmetry_Int_Tables_number 19
_symmetry_space_group_name_Hall 'P 2ac 2ab'
_symmetry_space_group_name_H-M 'P 21 21 21'
_audit_creation_date 2008-06-23
_audit_creation_method 'by CrystalStructure 3.8'
_cell_angle_alpha 90.0000
_cell_angle_beta 90.0000
_cell_angle_gamma 90.0000
_cell_formula_units_Z 4
_cell_length_a 5.30465(10)
_cell_length_b 10.7432(2)
_cell_length_c 32.9748(7)
_cell_measurement_reflns_used 8903
_cell_measurement_temperature 123.1
_cell_measurement_theta_max 68.2
_cell_measurement_theta_min 4.0
_cell_volume 1879.20(6)
_computing_cell_refinement PROCESS-AUTO
_computing_data_collection PROCESS-AUTO
_computing_data_reduction CrystalStructure
_computing_publication_material 'CrystalStructure 3.8'
_computing_structure_refinement SHELXL
_computing_structure_solution SIR97
_diffrn_detector_area_resol_mean 10.00
_diffrn_measured_fraction_theta_full 0.998
_diffrn_measured_fraction_theta_max 0.998
_diffrn_measurement_device_type 'Rigaku RAXIS-RAPID'
_diffrn_measurement_method \w
_diffrn_radiation_type 'Cu K\a'
_diffrn_radiation_wavelength 1.54187
_diffrn_reflns_av_R_equivalents 0.043
_diffrn_reflns_limit_h_max 6
_diffrn_reflns_limit_h_min -6
_diffrn_reflns_limit_k_max 12
_diffrn_reflns_limit_k_min -12
_diffrn_reflns_limit_l_max 39
_diffrn_reflns_limit_l_min -39
_diffrn_reflns_number 18791
_diffrn_reflns_theta_full 68.23
_diffrn_reflns_theta_max 68.23
_exptl_absorpt_coefficient_mu 1.983
_exptl_absorpt_correction_T_max 0.673
_exptl_absorpt_correction_T_min 0.573
_exptl_absorpt_correction_type multi-scan
_exptl_absorpt_process_details
;
    Higashi, T. (1995). Program for Absorption Correction.
    Rigaku Corporation, Tokyo, Japan.
;
_exptl_crystal_colour unknown
_exptl_crystal_density_diffrn 1.318
_exptl_crystal_description unknown
_exptl_crystal_F_000 784.00
_exptl_crystal_size_max 0.20
_exptl_crystal_size_mid 0.20
_exptl_crystal_size_min 0.20
_refine_diff_density_max 0.16
_refine_diff_density_min -0.20
_refine_ls_abs_structure_details 'Flack, H. D. (1983), Acta Cryst. A39, 876-881.  1398 Friedel Pairs'
_refine_ls_abs_structure_Flack 0.009(13)
_refine_ls_extinction_coef 0.0025(4)
_refine_ls_extinction_method SHELXL
_refine_ls_goodness_of_fit_ref 0.851
_refine_ls_hydrogen_treatment mixed
_refine_ls_number_parameters 242
_refine_ls_number_reflns 3434
_refine_ls_R_factor_gt 0.0312
_refine_ls_shift/su_max 0.0020
_refine_ls_structure_factor_coef Fsqd
_refine_ls_weighting_details 'w = 1/[\s^2^(Fo^2^)+(0.1000P)^2^+0.0000P] where P=(Fo^2^+2Fc^2^)/3'
_refine_ls_weighting_scheme calc
_refine_ls_wR_factor_ref 0.1028
_reflns_number_gt 3262
_reflns_number_total 3434
_reflns_threshold_expression F^2^>2.0\s(F^2^)
_cod_data_source_file ja805635c_si_002.cif
_cod_data_source_block '_hashimoto8605'
_cod_original_formula_sum 'C20 H21 Cl N2 O3 '
_cod_database_code 4108605

loop_
_symmetry_equiv_pos_site_id
_symmetry_equiv_pos_as_xyz
1 +X,+Y,+Z
2 1/2+X,1/2-Y,-Z
3 -X,1/2+Y,1/2-Z
4 1/2-X,-Y,1/2+Z

loop_
_atom_site_label
_atom_site_type_symbol
_atom_site_fract_x
_atom_site_fract_y
_atom_site_fract_z
_atom_site_U_iso_or_equiv
_atom_site_adp_type
_atom_site_occupancy
_atom_site_symmetry_multiplicity
_atom_site_calc_flag
_atom_site_refinement_flags
Cl(1) Cl 1.59968(10) -0.30947(4) 0.732687(16) 0.03875(16) Uani 1.00 1 d .
O(1) O 0.5933(2) -0.07136(12) 0.61436(4) 0.0283(3) Uani 1.00 1 d .
O(2) O 0.8067(2) 0.22251(12) 0.62665(4) 0.0238(3) Uani 1.00 1 d .
O(3) O 0.9034(2) -0.00608(11) 0.57161(3) 0.0235(2) Uani 1.00 1 d .
N(1) N 0.9980(2) -0.03392(13) 0.63661(4) 0.0212(3) Uani 1.00 1 d .
N(2) N 1.2203(3) 0.28454(14) 0.62290(4) 0.0231(3) Uani 1.00 1 d .
C(1) C 0.8044(3) -0.03606(16) 0.60742(5) 0.0210(3) Uani 1.00 1 d .
C(8) C 1.0647(3) -0.05527(16) 0.71212(5) 0.0224(3) Uani 1.00 1 d .
C(9) C 1.1894(3) 0.41240(17) 0.61312(5) 0.0230(3) Uani 1.00 1 d .
C(10) C 1.3724(4) 0.49467(17) 0.62682(5) 0.0299(4) Uani 1.00 1 d .
C(11) C 0.7406(3) -0.00203(18) 0.53483(5) 0.0260(4) Uani 1.00 1 d .
C(12) C 0.9841(3) 0.45577(17) 0.59117(5) 0.0270(4) Uani 1.00 1 d .
C(13) C 1.1291(3) 0.08097(15) 0.64721(5) 0.0211(3) Uani 1.00 1 d .
C(14) C 1.0835(4) -0.09077(19) 0.78395(5) 0.0333(4) Uani 1.00 1 d .
C(15) C 1.2595(3) -0.14089(17) 0.70625(5) 0.0241(3) Uani 1.00 1 d .
C(16) C 0.9748(3) -0.03130(17) 0.75082(5) 0.0262(4) Uani 1.00 1 d .
C(17) C 0.9545(3) 0.01419(15) 0.67705(5) 0.0217(3) Uani 1.00 1 d .
C(18) C 0.5456(4) 0.09907(19) 0.53998(6) 0.0350(4) Uani 1.00 1 d .
C(19) C 1.3612(3) -0.19992(16) 0.73939(6) 0.0272(4) Uani 1.00 1 d .
C(20) C 1.0338(3) 0.20189(16) 0.63103(5) 0.0206(3) Uani 1.00 1 d .
C(21) C 0.9279(4) 0.0318(2) 0.50187(6) 0.0416(5) Uani 1.00 1 d .
C(22) C 0.6273(4) -0.12928(19) 0.52692(6) 0.0369(5) Uani 1.00 1 d .
C(23) C 1.2767(4) -0.17546(19) 0.77842(6) 0.0324(4) Uani 1.00 1 d .
C(24) C 1.1462(4) 0.66559(18) 0.59716(6) 0.0371(5) Uani 1.00 1 d .
C(25) C 1.3506(4) 0.62151(18) 0.61835(6) 0.0366(5) Uani 1.00 1 d .
C(26) C 0.9619(4) 0.58292(19) 0.58356(6) 0.0333(4) Uani 1.00 1 d .
H(1) H 1.370(4) 0.2591(19) 0.6260(5) 0.024(5) Uiso 1.00 1 c .
H(10) H 1.5121 0.4647 0.6420 0.036 Uiso 1.00 1 c R
H(12) H 0.8600 0.3994 0.5815 0.032 Uiso 1.00 1 c R
H(13) H 1.3144 0.0747 0.6524 0.025 Uiso 1.00 1 c R
H(14) H 1.0245 -0.0731 0.8105 0.040 Uiso 1.00 1 c R
H(15) H 1.3206 -0.1580 0.6797 0.029 Uiso 1.00 1 c R
H(16) H 0.8397 0.0255 0.7547 0.031 Uiso 1.00 1 c R
H(17) H 0.7868 0.0540 0.6818 0.026 Uiso 1.00 1 c R
H(18A) H 0.6302 0.1786 0.5451 0.042 Uiso 1.00 1 c R
H(18B) H 0.4359 0.0787 0.5629 0.042 Uiso 1.00 1 c R
H(18C) H 0.4442 0.1055 0.5152 0.042 Uiso 1.00 1 c R
H(21A) H 0.9987 0.1143 0.5074 0.050 Uiso 1.00 1 c R
H(21B) H 0.8420 0.0329 0.4755 0.050 Uiso 1.00 1 c R
H(21C) H 1.0638 -0.0299 0.5013 0.050 Uiso 1.00 1 c R
H(22A) H 0.7627 -0.1907 0.5240 0.044 Uiso 1.00 1 c R
H(22B) H 0.5274 -0.1267 0.5019 0.044 Uiso 1.00 1 c R
H(22C) H 0.5185 -0.1527 0.5497 0.044 Uiso 1.00 1 c R
H(23) H 1.3507 -0.2163 0.8010 0.039 Uiso 1.00 1 c R
H(24) H 1.1305 0.7521 0.5918 0.045 Uiso 1.00 1 c R
H(25) H 1.4776 0.6776 0.6273 0.044 Uiso 1.00 1 c R
H(26) H 0.8203 0.6135 0.5690 0.040 Uiso 1.00 1 c R

loop_
_atom_site_aniso_label
_atom_site_aniso_U_11
_atom_site_aniso_U_22
_atom_site_aniso_U_33
_atom_site_aniso_U_12
_atom_site_aniso_U_13
_atom_site_aniso_U_23
Cl(1) 0.0327(2) 0.0282(2) 0.0553(3) 0.0066(2) -0.0070(2) 0.0086(2)
O(1) 0.0243(6) 0.0305(6) 0.0301(6) -0.0032(6) 0.0014(5) 0.0001(5)
O(2) 0.0223(6) 0.0219(6) 0.0272(6) 0.0019(5) -0.0007(5) 0.0017(5)
O(3) 0.0195(5) 0.0293(6) 0.0216(5) 0.0005(5) -0.0035(5) 0.0010(4)
N(1) 0.0241(7) 0.0179(6) 0.0216(7) -0.0002(6) -0.0007(5) -0.0011(5)
N(2) 0.0199(8) 0.0222(7) 0.0273(7) 0.0011(6) -0.0003(6) 0.0038(6)
C(1) 0.0225(8) 0.0172(7) 0.0234(8) 0.0024(7) 0.0007(6) 0.0001(6)
C(8) 0.0250(9) 0.0188(7) 0.0234(8) -0.0027(7) -0.0011(6) 0.0029(6)
C(9) 0.0277(9) 0.0198(8) 0.0215(7) 0.0005(7) 0.0070(7) 0.0010(6)
C(10) 0.0313(10) 0.0265(9) 0.0320(9) -0.0025(8) 0.0040(8) 0.0006(7)
C(11) 0.0226(9) 0.0343(10) 0.0211(8) -0.0018(7) -0.0053(7) 0.0022(7)
C(12) 0.0290(10) 0.0260(9) 0.0259(8) 0.0019(8) 0.0056(7) 0.0040(7)
C(13) 0.0222(9) 0.0179(7) 0.0231(8) 0.0011(7) -0.0019(7) -0.0007(6)
C(14) 0.0438(12) 0.0340(10) 0.0220(8) -0.0077(9) 0.0024(8) 0.0034(7)
C(15) 0.0258(9) 0.0214(8) 0.0250(8) 0.0006(7) 0.0008(7) 0.0023(6)
C(16) 0.0282(9) 0.0222(7) 0.0283(8) -0.0022(8) 0.0034(7) 0.0006(6)
C(17) 0.0249(9) 0.0183(7) 0.0220(8) 0.0021(7) 0.0001(6) -0.0008(6)
C(18) 0.0317(11) 0.0343(10) 0.0389(10) 0.0049(9) -0.0114(8) 0.0004(8)
C(19) 0.0274(9) 0.0186(7) 0.0355(9) -0.0020(7) -0.0043(7) 0.0061(7)
C(20) 0.0246(9) 0.0191(8) 0.0181(7) 0.0022(7) 0.0001(6) -0.0007(6)
C(21) 0.0280(11) 0.0702(15) 0.0268(9) -0.0063(11) -0.0041(8) 0.0094(9)
C(22) 0.0504(13) 0.0311(10) 0.0292(9) -0.0042(10) -0.0078(9) -0.0048(8)
C(23) 0.0383(11) 0.0303(10) 0.0286(9) -0.0067(9) -0.0067(8) 0.0099(7)
C(24) 0.0442(13) 0.0207(8) 0.0464(11) 0.0074(8) 0.0200(10) 0.0054(8)
C(25) 0.0432(13) 0.0222(9) 0.0442(11) -0.0066(8) 0.0125(9) -0.0050(8)
C(26) 0.0341(12) 0.0289(9) 0.0369(9) 0.0082(8) 0.0085(8) 0.0111(8)

loop_
_atom_type_symbol
_atom_type_description
_atom_type_scat_dispersion_real
_atom_type_scat_dispersion_imag
_atom_type_scat_source
C C 0.018 0.009
;
International Tables for Crystallography
(1992, Vol. C, Tables 4.2.6.8 and 6.1.1.4)
;
H H 0.000 0.000
;
International Tables for Crystallography
(1992, Vol. C, Table 6.1.1.4)
;
O O 0.049 0.032
;
International Tables for Crystallography
(1992, Vol. C, Tables 4.2.6.8 and 6.1.1.4)
;
N N 0.031 0.018
;
International Tables for Crystallography
(1992, Vol. C, Tables 4.2.6.8 and 6.1.1.4)
;
Cl Cl 0.364 0.702
;
International Tables for Crystallography
(1992, Vol. C, Tables 4.2.6.8 and 6.1.1.4)
;

loop_
_geom_angle_atom_site_label_1
_geom_angle_atom_site_label_2
_geom_angle_atom_site_label_3
_geom_angle
_geom_angle_publ_flag
C(1) O(3) C(11) 120.01(13) yes
C(1) N(1) C(13) 121.68(13) yes
C(1) N(1) C(17) 121.25(14) yes
C(13) N(1) C(17) 63.49(10) yes
C(9) N(2) C(20) 126.46(16) yes
O(1) C(1) O(3) 127.70(16) yes
O(1) C(1) N(1) 123.62(15) yes
O(3) C(1) N(1) 108.31(14) yes
C(15) C(8) C(16) 120.27(16) yes
C(15) C(8) C(17) 120.70(14) yes
C(16) C(8) C(17) 119.01(16) yes
N(2) C(9) C(10) 117.48(16) yes
N(2) C(9) C(12) 122.22(16) yes
C(10) C(9) C(12) 120.29(17) yes
C(9) C(10) C(25) 119.92(18) yes
O(3) C(11) C(18) 109.07(14) yes
O(3) C(11) C(21) 102.16(14) yes
O(3) C(11) C(22) 110.10(14) yes
C(18) C(11) C(21) 110.91(17) yes
C(18) C(11) C(22) 113.37(17) yes
C(21) C(11) C(22) 110.65(16) yes
C(9) C(12) C(26) 119.27(17) yes
N(1) C(13) C(17) 57.93(10) yes
N(1) C(13) C(20) 119.30(14) yes
C(17) C(13) C(20) 115.67(15) yes
C(16) C(14) C(23) 120.39(16) yes
C(8) C(15) C(19) 118.97(15) yes
C(8) C(16) C(14) 119.70(18) yes
N(1) C(17) C(8) 118.14(14) yes
N(1) C(17) C(13) 58.59(10) yes
C(8) C(17) C(13) 119.67(15) yes
Cl(1) C(19) C(15) 119.75(14) yes
Cl(1) C(19) C(23) 118.69(15) yes
C(15) C(19) C(23) 121.56(17) yes
O(2) C(20) N(2) 124.86(16) yes
O(2) C(20) C(13) 121.93(15) yes
N(2) C(20) C(13) 113.19(15) yes
C(14) C(23) C(19) 119.09(17) yes
C(25) C(24) C(26) 119.81(18) yes
C(10) C(25) C(24) 120.22(19) yes
C(12) C(26) C(24) 120.47(18) yes
C(9) N(2) H(1) 116.5(14) no
C(20) N(2) H(1) 116.8(14) no
C(9) C(10) H(10) 120.0 no
C(25) C(10) H(10) 120.0 no
C(9) C(12) H(12) 120.4 no
C(26) C(12) H(12) 120.4 no
N(1) C(13) H(13) 116.9 no
C(17) C(13) H(13) 116.9 no
C(20) C(13) H(13) 116.9 no
C(16) C(14) H(14) 119.8 no
C(23) C(14) H(14) 119.8 no
C(8) C(15) H(15) 120.5 no
C(19) C(15) H(15) 120.5 no
C(8) C(16) H(16) 120.2 no
C(14) C(16) H(16) 120.1 no
N(1) C(17) H(17) 116.1 no
C(8) C(17) H(17) 116.1 no
C(13) C(17) H(17) 116.1 no
C(11) C(18) H(18A) 109.5 no
C(11) C(18) H(18B) 109.5 no
C(11) C(18) H(18C) 109.5 no
H(18A) C(18) H(18B) 109.5 no
H(18A) C(18) H(18C) 109.5 no
H(18B) C(18) H(18C) 109.5 no
C(11) C(21) H(21A) 109.5 no
C(11) C(21) H(21B) 109.5 no
C(11) C(21) H(21C) 109.5 no
H(21A) C(21) H(21B) 109.5 no
H(21A) C(21) H(21C) 109.5 no
H(21B) C(21) H(21C) 109.5 no
C(11) C(22) H(22A) 109.5 no
C(11) C(22) H(22B) 109.5 no
C(11) C(22) H(22C) 109.5 no
H(22A) C(22) H(22B) 109.5 no
H(22A) C(22) H(22C) 109.5 no
H(22B) C(22) H(22C) 109.5 no
C(14) C(23) H(23) 120.4 no
C(19) C(23) H(23) 120.5 no
C(25) C(24) H(24) 120.1 no
C(26) C(24) H(24) 120.1 no
C(10) C(25) H(25) 119.9 no
C(24) C(25) H(25) 119.9 no
C(12) C(26) H(26) 119.8 no
C(24) C(26) H(26) 119.8 no

loop_
_geom_bond_atom_site_label_1
_geom_bond_atom_site_label_2
_geom_bond_distance
_geom_bond_publ_flag
Cl(1) C(19) 1.7420(18) yes
O(1) C(1) 1.204(2) yes
O(2) C(20) 1.233(2) yes
O(3) C(1) 1.3320(19) yes
O(3) C(11) 1.490(2) yes
N(1) C(1) 1.408(2) yes
N(1) C(13) 1.459(2) yes
N(1) C(17) 1.449(2) yes
N(2) C(9) 1.420(2) yes
N(2) C(20) 1.356(2) yes
C(8) C(15) 1.397(2) yes
C(8) C(16) 1.386(2) yes
C(8) C(17) 1.495(2) yes
C(9) C(10) 1.388(2) yes
C(9) C(12) 1.388(2) yes
C(10) C(25) 1.396(2) yes
C(11) C(18) 1.509(2) yes
C(11) C(21) 1.517(2) yes
C(11) C(22) 1.516(2) yes
C(12) C(26) 1.394(2) yes
C(13) C(17) 1.530(2) yes
C(13) C(20) 1.492(2) yes
C(14) C(16) 1.391(2) yes
C(14) C(23) 1.383(3) yes
C(15) C(19) 1.374(2) yes
C(19) C(23) 1.388(2) yes
C(24) C(25) 1.374(3) yes
C(24) C(26) 1.395(2) yes
N(2) H(1) 0.85(2) no
C(10) H(10) 0.950 no
C(12) H(12) 0.950 no
C(13) H(13) 1.000 no
C(14) H(14) 0.950 no
C(15) H(15) 0.950 no
C(16) H(16) 0.950 no
C(17) H(17) 1.000 no
C(18) H(18A) 0.980 no
C(18) H(18B) 0.980 no
C(18) H(18C) 0.980 no
C(21) H(21A) 0.980 no
C(21) H(21B) 0.980 no
C(21) H(21C) 0.980 no
C(22) H(22A) 0.980 no
C(22) H(22B) 0.980 no
C(22) H(22C) 0.980 no
C(23) H(23) 0.950 no
C(24) H(24) 0.950 no
C(25) H(25) 0.950 no
C(26) H(26) 0.950 no

loop_
_geom_contact_atom_site_label_1
_geom_contact_atom_site_label_2
_geom_contact_distance
_geom_contact_site_symmetry_2
Cl(1) C(14) 3.501(2) 3_846
Cl(1) C(16) 3.3270(19) 3_846
O(1) N(1) 3.267(2) 1_455
O(1) C(13) 3.149(2) 1_455
O(1) C(15) 3.588(2) 1_455
O(1) C(25) 3.544(2) 1_445
O(2) N(2) 3.184(2) 1_455
O(2) C(23) 3.346(2) 3_756
N(1) O(1) 3.267(2) 1_655
N(1) C(24) 3.568(2) 1_545
N(2) O(2) 3.184(2) 1_655
C(10) C(12) 3.477(2) 1_655
C(10) C(26) 3.566(2) 1_655
C(12) C(10) 3.477(2) 1_455
C(13) O(1) 3.149(2) 1_655
C(14) Cl(1) 3.501(2) 3_856
C(15) O(1) 3.588(2) 1_655
C(16) Cl(1) 3.3270(19) 3_856
C(18) C(21) 3.583(3) 1_455
C(21) C(18) 3.583(3) 1_655
C(23) O(2) 3.346(2) 3_746
C(24) N(1) 3.568(2) 1_565
C(25) O(1) 3.544(2) 1_665
C(25) C(26) 3.465(3) 1_655
C(26) C(10) 3.566(2) 1_455
C(26) C(25) 3.465(3) 1_455
Cl(1) H(16) 2.958 3_746
Cl(1) H(16) 3.487 3_846
Cl(1) H(25) 3.539 1_545
O(1) H(13) 2.496 1_455
O(1) H(15) 2.758 1_455
O(1) H(24) 3.191 1_445
O(1) H(24) 3.503 1_545
O(1) H(25) 2.799 1_445
O(2) H(1) 2.35(2) 1_455
O(2) H(10) 3.077 1_455
O(2) H(13) 3.173 1_455
O(2) H(14) 3.148 3_756
O(2) H(23) 2.611 3_756
O(3) H(18B) 2.981 1_655
O(3) H(24) 2.940 1_545
N(1) H(18B) 3.572 1_655
N(1) H(24) 2.822 1_545
N(2) H(14) 2.974 3_756
N(2) H(18A) 3.550 1_655
N(2) H(18B) 3.179 1_655
N(2) H(23) 3.387 3_856
C(1) H(13) 3.221 1_455
C(1) H(24) 2.905 1_545
C(1) H(25) 3.591 1_445
C(9) H(14) 2.766 3_756
C(9) H(21B) 3.090 2_556
C(10) H(12) 3.159 1_655
C(10) H(14) 3.038 3_756
C(10) H(21B) 3.392 2_556
C(10) H(23) 3.600 3_856
C(10) H(26) 3.303 1_655
C(12) H(10) 3.013 1_455
C(12) H(14) 3.256 3_756
C(12) H(18C) 3.576 2_556
C(12) H(21B) 2.909 2_556
C(12) H(22B) 3.585 2_556
C(13) H(18B) 3.220 1_655
C(14) H(10) 3.306 3_846
C(15) H(17) 3.586 1_655
C(15) H(25) 3.453 1_545
C(17) H(13) 3.552 1_455
C(17) H(23) 3.395 3_756
C(18) H(1) 3.45(2) 1_455
C(18) H(21A) 3.098 1_455
C(18) H(21A) 3.463 2_456
C(18) H(21C) 3.175 1_455
C(19) H(16) 3.544 1_655
C(19) H(16) 3.143 3_746
C(20) H(1) 3.58(2) 1_455
C(20) H(14) 3.107 3_756
C(20) H(18B) 3.367 1_655
C(20) H(23) 3.155 3_756
C(21) H(18B) 3.402 1_655
C(21) H(18C) 2.885 1_655
C(21) H(26) 3.498 2_556
C(22) H(21C) 3.284 1_455
C(22) H(22A) 3.210 2_446
C(22) H(22B) 3.505 2_546
C(22) H(26) 3.258 1_545
C(22) H(26) 3.562 2_456
C(23) H(10) 3.227 3_846
C(23) H(16) 3.449 3_746
C(23) H(17) 3.206 3_746
C(24) H(15) 3.444 1_565
C(24) H(21B) 3.373 2_556
C(24) H(22A) 3.513 1_565
C(24) H(22B) 3.354 2_556
C(24) H(22C) 3.187 1_665
C(25) H(15) 3.120 1_565
C(25) H(21B) 3.513 2_556
C(25) H(22C) 3.435 1_665
C(25) H(26) 2.977 1_655
C(26) H(10) 3.319 1_455
C(26) H(21B) 3.068 2_556
C(26) H(21C) 3.552 2_456
C(26) H(22A) 3.300 1_565
C(26) H(22B) 2.879 2_556
C(26) H(25) 3.116 1_455
H(1) O(2) 2.35(2) 1_655
H(1) C(18) 3.45(2) 1_655
H(1) C(20) 3.58(2) 1_655
H(1) H(12) 3.343 1_655
H(1) H(14) 3.466 3_756
H(1) H(18A) 3.125 1_655
H(1) H(18B) 2.864 1_655
H(1) H(23) 2.837 3_856
H(10) O(2) 3.077 1_655
H(10) C(12) 3.013 1_655
H(10) C(14) 3.306 3_856
H(10) C(23) 3.227 3_856
H(10) C(26) 3.319 1_655
H(10) H(12) 2.807 1_655
H(10) H(14) 3.275 3_756
H(10) H(14) 2.943 3_856
H(10) H(23) 2.801 3_856
H(10) H(26) 3.319 1_655
H(12) C(10) 3.159 1_455
H(12) H(1) 3.343 1_455
H(12) H(10) 2.807 1_455
H(12) H(18C) 3.220 2_556
H(12) H(21A) 3.506 2_456
H(12) H(21B) 3.408 2_456
H(12) H(21B) 3.256 2_556
H(12) H(21C) 3.447 2_456
H(13) O(1) 2.496 1_655
H(13) O(2) 3.173 1_655
H(13) C(1) 3.221 1_655
H(13) C(17) 3.552 1_655
H(13) H(17) 2.696 1_655
H(13) H(18B) 3.020 1_655
H(13) H(23) 3.248 3_856
H(14) O(2) 3.148 3_746
H(14) N(2) 2.974 3_746
H(14) C(9) 2.766 3_746
H(14) C(10) 3.038 3_746
H(14) C(12) 3.256 3_746
H(14) C(20) 3.107 3_746
H(14) H(1) 3.466 3_746
H(14) H(10) 3.275 3_746
H(14) H(10) 2.943 3_846
H(15) O(1) 2.758 1_655
H(15) C(24) 3.444 1_545
H(15) C(25) 3.120 1_545
H(15) H(17) 3.363 1_655
H(15) H(24) 3.219 1_545
H(15) H(25) 2.609 1_545
H(16) Cl(1) 2.958 3_756
H(16) Cl(1) 3.487 3_856
H(16) C(19) 3.544 1_455
H(16) C(19) 3.143 3_756
H(16) C(23) 3.449 3_756
H(16) H(23) 3.477 3_756
H(17) C(15) 3.586 1_455
H(17) C(23) 3.206 3_756
H(17) H(13) 2.696 1_455
H(17) H(15) 3.363 1_455
H(17) H(23) 2.634 3_756
H(18A) N(2) 3.550 1_455
H(18A) H(1) 3.125 1_455
H(18A) H(18C) 3.480 2_556
H(18A) H(21A) 2.905 2_456
H(18A) H(21B) 3.522 2_456
H(18B) O(3) 2.981 1_455
H(18B) N(1) 3.572 1_455
H(18B) N(2) 3.179 1_455
H(18B) C(13) 3.220 1_455
H(18B) C(20) 3.367 1_455
H(18B) C(21) 3.402 1_455
H(18B) H(1) 2.864 1_455
H(18B) H(13) 3.020 1_455
H(18B) H(21A) 2.979 1_455
H(18B) H(21C) 3.064 1_455
H(18C) C(12) 3.576 2_456
H(18C) C(21) 2.885 1_455
H(18C) H(12) 3.220 2_456
H(18C) H(18A) 3.480 2_456
H(18C) H(21A) 2.379 1_455
H(18C) H(21A) 3.115 2_456
H(18C) H(21B) 3.539 1_455
H(18C) H(21C) 2.530 1_455
H(21A) C(18) 3.098 1_655
H(21A) C(18) 3.463 2_556
H(21A) H(12) 3.506 2_556
H(21A) H(18A) 2.905 2_556
H(21A) H(18B) 2.979 1_655
H(21A) H(18C) 2.379 1_655
H(21A) H(18C) 3.115 2_556
H(21B) C(9) 3.090 2_456
H(21B) C(10) 3.392 2_456
H(21B) C(12) 2.909 2_456
H(21B) C(24) 3.373 2_456
H(21B) C(25) 3.513 2_456
H(21B) C(26) 3.068 2_456
H(21B) H(12) 3.256 2_456
H(21B) H(12) 3.408 2_556
H(21B) H(18A) 3.522 2_556
H(21B) H(18C) 3.539 1_655
H(21B) H(26) 3.506 2_456
H(21B) H(26) 3.327 2_556
H(21C) C(18) 3.175 1_655
H(21C) C(22) 3.284 1_655
H(21C) C(26) 3.552 2_556
H(21C) H(12) 3.447 2_556
H(21C) H(18B) 3.064 1_655
H(21C) H(18C) 2.530 1_655
H(21C) H(22A) 3.289 2_546
H(21C) H(22B) 2.670 1_655
H(21C) H(22C) 3.179 1_655
H(21C) H(26) 2.834 2_556
H(22A) C(22) 3.210 2_546
H(22A) C(24) 3.513 1_545
H(22A) C(26) 3.300 1_545
H(22A) H(21C) 3.289 2_446
H(22A) H(22A) 3.342 2_446
H(22A) H(22A) 3.342 2_546
H(22A) H(22B) 2.560 2_546
H(22A) H(22C) 3.252 2_546
H(22A) H(24) 3.029 1_545
H(22A) H(26) 2.592 1_545
H(22B) C(12) 3.585 2_456
H(22B) C(22) 3.505 2_446
H(22B) C(24) 3.354 2_456
H(22B) C(26) 2.879 2_456
H(22B) H(21C) 2.670 1_455
H(22B) H(22A) 2.560 2_446
H(22B) H(24) 3.415 2_456
H(22B) H(26) 2.588 2_456
H(22C) C(24) 3.187 1_445
H(22C) C(25) 3.435 1_445
H(22C) H(21C) 3.179 1_455
H(22C) H(22A) 3.252 2_446
H(22C) H(24) 2.685 1_445
H(22C) H(25) 3.149 1_445
H(22C) H(26) 3.046 1_545
H(23) O(2) 2.611 3_746
H(23) N(2) 3.387 3_846
H(23) C(10) 3.600 3_846
H(23) C(17) 3.395 3_746
H(23) C(20) 3.155 3_746
H(23) H(1) 2.837 3_846
H(23) H(10) 2.801 3_846
H(23) H(13) 3.248 3_846
H(23) H(16) 3.477 3_746
H(23) H(17) 2.634 3_746
H(24) O(1) 3.503 1_565
H(24) O(1) 3.191 1_665
H(24) O(3) 2.940 1_565
H(24) N(1) 2.822 1_565
H(24) C(1) 2.905 1_565
H(24) H(15) 3.219 1_565
H(24) H(22A) 3.029 1_565
H(24) H(22B) 3.415 2_556
H(24) H(22C) 2.685 1_665
H(25) Cl(1) 3.539 1_565
H(25) O(1) 2.799 1_665
H(25) C(1) 3.591 1_665
H(25) C(15) 3.453 1_565
H(25) C(26) 3.116 1_655
H(25) H(15) 2.609 1_565
H(25) H(22C) 3.149 1_665
H(25) H(26) 2.733 1_655
H(26) C(10) 3.303 1_455
H(26) C(21) 3.498 2_456
H(26) C(22) 3.258 1_565
H(26) C(22) 3.562 2_556
H(26) C(25) 2.977 1_455
H(26) H(10) 3.319 1_455
H(26) H(21B) 3.327 2_456
H(26) H(21B) 3.506 2_556
H(26) H(21C) 2.834 2_456
H(26) H(22A) 2.592 1_565
H(26) H(22B) 2.588 2_556
H(26) H(22C) 3.046 1_565
H(26) H(25) 2.733 1_455

loop_
_geom_torsion_atom_site_label_1
_geom_torsion_atom_site_label_2
_geom_torsion_atom_site_label_3
_geom_torsion_atom_site_label_4
_geom_torsion
C(1) O(3) C(11) C(18) 63.95(19)
C(1) O(3) C(11) C(21) -178.61(16)
C(1) O(3) C(11) C(22) -61.0(2)
C(11) O(3) C(1) O(1) 6.3(2)
C(11) O(3) C(1) N(1) 179.48(13)
C(1) N(1) C(13) C(17) 111.93(17)
C(1) N(1) C(13) C(20) 8.4(2)
C(13) N(1) C(1) O(1) -121.77(18)
C(13) N(1) C(1) O(3) 64.71(19)
C(1) N(1) C(17) C(8) 138.09(16)
C(1) N(1) C(17) C(13) -112.57(16)
C(17) N(1) C(1) O(1) -45.6(2)
C(17) N(1) C(1) O(3) 140.87(14)
C(13) N(1) C(17) C(8) -109.34(17)
C(17) N(1) C(13) C(20) -103.57(17)
C(9) N(2) C(20) O(2) 8.6(2)
C(9) N(2) C(20) C(13) -169.91(14)
C(20) N(2) C(9) C(10) 145.54(17)
C(20) N(2) C(9) C(12) -33.7(2)
C(15) C(8) C(16) C(14) 1.5(2)
C(16) C(8) C(15) C(19) -0.5(2)
C(15) C(8) C(17) N(1) 18.0(2)
C(15) C(8) C(17) C(13) -49.9(2)
C(17) C(8) C(15) C(19) 177.93(16)
C(16) C(8) C(17) N(1) -163.56(16)
C(16) C(8) C(17) C(13) 128.49(18)
C(17) C(8) C(16) C(14) -176.96(17)
N(2) C(9) C(10) C(25) -179.53(16)
N(2) C(9) C(12) C(26) 178.27(16)
C(10) C(9) C(12) C(26) -0.9(2)
C(12) C(9) C(10) C(25) -0.3(2)
C(9) C(10) C(25) C(24) 1.3(2)
C(9) C(12) C(26) C(24) 1.2(2)
N(1) C(13) C(17) C(8) 106.74(16)
N(1) C(13) C(20) O(2) 35.8(2)
N(1) C(13) C(20) N(2) -145.60(15)
C(17) C(13) C(20) O(2) -30.3(2)
C(17) C(13) C(20) N(2) 148.34(14)
C(20) C(13) C(17) N(1) 109.85(16)
C(20) C(13) C(17) C(8) -143.40(15)
C(16) C(14) C(23) C(19) 0.2(3)
C(23) C(14) C(16) C(8) -1.3(3)
C(8) C(15) C(19) Cl(1) 178.65(14)
C(8) C(15) C(19) C(23) -0.7(2)
Cl(1) C(19) C(23) C(14) -178.51(16)
C(15) C(19) C(23) C(14) 0.8(3)
C(25) C(24) C(26) C(12) -0.2(3)
C(26) C(24) C(25) C(10) -1.0(3)
